data_7060325
loop_
_publ_author_name
'Some\,san, Adrian-Alexandru'
'Silvestru, Cristian'
'Varga, Richard A.'

_publ_section_title
;
 Reactivity of a carbonyl moiety in organotin(iv) compounds: novel Pd(ii)
 and Cu(ii) complexes supported by organotin(iv) ligands
;
_journal_issue 8
_journal_name_full 'New Journal of Chemistry'
_journal_page_first 3817
_journal_page_last 3827
_journal_paper_doi 10.1039/D0NJ06016J
_journal_volume 45
_journal_year 2021
_chemical_formula_sum 'C62 H52 Cl2 N4 Pd Sn2'
_chemical_formula_weight 1267.75
_space_group_crystal_system monoclinic
_space_group_IT_number 14
_space_group_name_Hall '-P 2yn'
_space_group_name_H-M_alt 'P 1 21/n 1'
_atom_sites_solution_hydrogens geom
_audit_update_record
;
2020-05-13 deposited with the CCDC.	2021-01-21 downloaded from the CCDC.
;
_cell_angle_alpha 90
_cell_angle_beta 95.750(3)
_cell_angle_gamma 90
_cell_formula_units_Z 2
_cell_length_a 8.2544(7)
_cell_length_b 17.3898(14)
_cell_length_c 18.3621(16)
_cell_measurement_reflns_used 9611
_cell_measurement_temperature 100.(2)
_cell_measurement_theta_max 26.45
_cell_measurement_theta_min 2.52
_cell_volume 2622.5(4)
_computing_cell_refinement 'Bruker APEX3 2019.1-0'
_computing_data_collection 'Bruker APEX3 2019.1-0'
_computing_data_reduction 'Bruker APEX3 2019.1-0'
_computing_molecular_graphics 'shelXle (C.B. Huebschle, rev 958)'
_computing_publication_material 'Bruker APEX3 2019.1-0'
_computing_structure_refinement 'SHELXL-2018/3 (Sheldrick, 2018)'
_computing_structure_solution 'SHELXT 2014/5 (Sheldrick, 2014)'
_diffrn_ambient_temperature 100.(2)
_diffrn_measured_fraction_theta_full 0.997
_diffrn_measured_fraction_theta_max 0.997
_diffrn_measurement_device_type 'Bruker D8 Venture'
_diffrn_measurement_method '\f and \w scans'
_diffrn_radiation_monochromator 'multilayer optics'
_diffrn_radiation_type 'Mo K\a'
_diffrn_radiation_wavelength 0.71073
_diffrn_reflns_av_R_equivalents 0.0651
_diffrn_reflns_av_unetI/netI 0.0385
_diffrn_reflns_limit_h_max 11
_diffrn_reflns_limit_h_min -11
_diffrn_reflns_limit_k_max 24
_diffrn_reflns_limit_k_min -23
_diffrn_reflns_limit_l_max 25
_diffrn_reflns_limit_l_min -25
_diffrn_reflns_number 75729
_diffrn_reflns_theta_full 29.48
_diffrn_reflns_theta_max 29.48
_diffrn_reflns_theta_min 2.23
_diffrn_source 'Incoatec Mo--I\mS 3.0 microfocus source'
_exptl_absorpt_coefficient_mu 1.431
_exptl_absorpt_correction_T_max 0.93
_exptl_absorpt_correction_T_min 0.91
_exptl_absorpt_correction_type multi-scan
_exptl_absorpt_process_details
;
Krause, L., Herbst-Irmer, R., Sheldrick G.M. & Stalke D.,
J. Appl. Cryst. 48 (2015) 3-10
;
_exptl_crystal_colour yellow
_exptl_crystal_density_diffrn 1.605
_exptl_crystal_density_method 'not measured'
_exptl_crystal_description block
_exptl_crystal_F_000 1264
_exptl_crystal_size_max 0.070
_exptl_crystal_size_mid 0.050
_exptl_crystal_size_min 0.050
_refine_diff_density_max 0.568
_refine_diff_density_min -0.758
_refine_ls_extinction_coef 0.0017(3)
_refine_ls_extinction_method 'SHELXL-2018/3 (Sheldrick 2018)'
_refine_ls_goodness_of_fit_ref 1.006
_refine_ls_hydrogen_treatment constr
_refine_ls_matrix_type full
_refine_ls_number_parameters 651
_refine_ls_number_reflns 7288
_refine_ls_number_restraints 2510
_refine_ls_restrained_S_all 0.928
_refine_ls_R_factor_all 0.0951
_refine_ls_R_factor_gt 0.0477
_refine_ls_shift/su_max 0.001
_refine_ls_shift/su_mean 0.000
_refine_ls_structure_factor_coef Fsqd
_refine_ls_weighting_details 'w=1/[\s^2^(Fo^2^)+(0.0556P)^2^+3.8800P] where P=(Fo^2^+2Fc^2^)/3'
_refine_ls_weighting_scheme calc
_refine_ls_wR_factor_gt 0.1071
_refine_ls_wR_factor_ref 0.1335
_reflns_number_gt 4540
_reflns_number_total 7288
_reflns_threshold_expression 'I > 2\s(I)'
_cod_data_source_file d0nj06016j2.cif
_cod_data_source_block 039richy
_cod_depositor_comments 'Adding full bibliography for 7060320--7060326.cif.'
_cod_database_code 7060325

loop_
_space_group_symop_operation_xyz
'x, y, z'
'-x+1/2, y+1/2, -z+1/2'
'-x, -y, -z'
'x-1/2, -y-1/2, z-1/2'

loop_
_atom_site_type_symbol
_atom_site_label
_atom_site_fract_x
_atom_site_fract_y
_atom_site_fract_z
_atom_site_U_iso_or_equiv
_atom_site_adp_type
_atom_site_calc_flag
_atom_site_refinement_flags_adp
_atom_site_refinement_flags_occupancy
_atom_site_refinement_flags_posn
_atom_site_occupancy
_atom_site_disorder_assembly
_atom_site_disorder_group
Pd Pd1A 1.0134(13) 0.5011(5) 0.4917(3) 0.0277(17) Uani d U P . 0.335 A 1
Pd Pd1B 0.975(2) 0.5102(13) 0.5153(11) 0.046(3) Uani d U P . 0.165 A 2
Cl Cl1A 0.8988(5) 0.5353(2) 0.5989(2) 0.0665(10) Uani d U P . 0.677(4) A 1
Cl Cl1B 0.8525(8) 0.5496(4) 0.6103(4) 0.0460(14) Uani d U P . 0.323(4) A 2
Sn Sn1 0.25162(14) 0.18565(7) 0.58983(8) 0.0491(2) Uani d U P . 0.677(4) A 1
Sn Sn1B 0.2337(3) 0.19431(13) 0.61434(15) 0.0433(5) Uani d U P . 0.323(4) A 2
C C1_1 0.3582(8) 0.2985(4) 0.6048(4) 0.0453(16) Uani d U P D 0.677(4) A 1
C C2_1 0.3281(7) 0.3570(4) 0.5542(3) 0.0545(16) Uani d U P D 0.677(4) A 1
H H2_1 0.253982 0.348337 0.512031 0.065 Uiso calc U P R 0.677(4) A 1
C C3_1 0.4030(7) 0.4277(4) 0.5637(4) 0.0551(16) Uani d U P D 0.677(4) A 1
H H3_1 0.382009 0.466816 0.527887 0.066 Uiso calc U P R 0.677(4) A 1
C C4_1 0.5090(8) 0.4414(4) 0.6256(4) 0.0590(18) Uani d U P D 0.677(4) A 1
H H4_1 0.559145 0.490359 0.632969 0.071 Uiso calc U P R 0.677(4) A 1
C C5_1 0.5412(11) 0.3845(5) 0.6760(7) 0.059(3) Uani d U P D 0.677(4) A 1
H H5_1 0.615199 0.393758 0.718155 0.071 Uiso calc U P R 0.677(4) A 1
C C6_1 0.4661(10) 0.3126(5) 0.6663(5) 0.053(2) Uani d U P D 0.677(4) A 1
H H6_1 0.48895 0.273422 0.701822 0.064 Uiso calc U P R 0.677(4) A 1
C C1_2 0.3491(15) 0.3030(7) 0.6376(7) 0.038(3) Uani d U P D 0.323(4) A 2
C C2_2 0.2576(13) 0.3700(6) 0.6379(6) 0.045(3) Uani d U P D 0.323(4) A 2
H H2_2 0.142801 0.367511 0.627042 0.054 Uiso calc U P R 0.323(4) A 2
C C3_2 0.3307(13) 0.4401(6) 0.6538(6) 0.047(3) Uani d U P D 0.323(4) A 2
H H3_2 0.266226 0.485377 0.654146 0.056 Uiso calc U P R 0.323(4) A 2
C C4_2 0.4973(13) 0.4446(8) 0.6690(8) 0.049(3) Uani d U P D 0.323(4) A 2
H H4_2 0.548176 0.492785 0.679992 0.058 Uiso calc U P R 0.323(4) A 2
C C5_2 0.5892(19) 0.3790(9) 0.6683(15) 0.051(4) Uani d U P D 0.323(4) A 2
H H5_2 0.704256 0.382321 0.677784 0.061 Uiso calc U P R 0.323(4) A 2
C C6_2 0.5170(16) 0.3078(10) 0.6538(12) 0.046(4) Uani d U P D 0.323(4) A 2
H H6_2 0.581993 0.262629 0.654955 0.055 Uiso calc U P R 0.323(4) A 2
N N2_3 0.8545(7) 0.4083(4) 0.4801(3) 0.0385(15) Uani d U P D 0.677(4) A 1
C C11_3 0.8297(8) 0.3596(4) 0.5343(4) 0.0396(17) Uani d U P D 0.677(4) A 1
H H11_3 0.88322 0.368748 0.581754 0.048 Uiso calc U P R 0.677(4) A 1
C C10_3 0.7286(8) 0.2962(4) 0.5234(4) 0.0432(18) Uani d U P D 0.677(4) A 1
H H10_3 0.713305 0.262361 0.562725 0.052 Uiso calc U P R 0.677(4) A 1
C C9_3 0.6501(9) 0.2829(4) 0.4543(4) 0.0422(18) Uani d U P D 0.677(4) A 1
C C13_3 0.6691(6) 0.3359(3) 0.3998(3) 0.0417(13) Uani d U P D 0.677(4) A 1
H H13_3 0.610125 0.330271 0.352913 0.05 Uiso calc U P R 0.677(4) A 1
C C12_3 0.7739(6) 0.3967(3) 0.4137(3) 0.0416(13) Uani d U P D 0.677(4) A 1
H H12_3 0.789784 0.431648 0.375262 0.05 Uiso calc U P R 0.677(4) A 1
N N2_4 0.8167(14) 0.4150(8) 0.5030(8) 0.041(3) Uani d U P D 0.323(4) A 2
C C11_4 0.8700(18) 0.3444(8) 0.5194(8) 0.044(4) Uani d U P D 0.323(4) A 2
H H11_4 0.979044 0.337109 0.540088 0.053 Uiso calc U P R 0.323(4) A 2
C C10_4 0.7694(15) 0.2818(8) 0.5068(9) 0.043(3) Uani d U P D 0.323(4) A 2
H H10_4 0.807619 0.231996 0.52118 0.052 Uiso calc U P R 0.323(4) A 2
C C9_4 0.6132(16) 0.2908(8) 0.4734(9) 0.039(3) Uani d U P D 0.323(4) A 2
C C13_4 0.5558(13) 0.3652(6) 0.4632(7) 0.048(3) Uani d U P D 0.323(4) A 2
H H13_4 0.445331 0.374077 0.445348 0.057 Uiso calc U P R 0.323(4) A 2
C C12_4 0.6593(13) 0.4262(7) 0.4789(7) 0.048(3) Uani d U P D 0.323(4) A 2
H H12_4 0.618934 0.477132 0.472531 0.058 Uiso calc U P R 0.323(4) A 2
C C1_5 0.052(3) 0.1798(14) 0.6880(11) 0.051(4) Uani d U P D 0.323(4) A 2
C C2_5 -0.010(3) 0.1067(13) 0.7005(10) 0.057(4) Uani d U P D 0.323(4) A 2
H H2_5 0.03843 0.06223 0.681546 0.068 Uiso calc U P R 0.323(4) A 2
C C3_5 -0.141(3) 0.0999(10) 0.7407(11) 0.048(3) Uani d U P D 0.323(4) A 2
H H3_5 -0.181752 0.05018 0.750289 0.058 Uiso calc U P R 0.323(4) A 2
C C4_5 -0.216(2) 0.1635(9) 0.7673(11) 0.046(3) Uani d U P D 0.323(4) A 2
H H4_5 -0.310475 0.157824 0.79267 0.055 Uiso calc U P R 0.323(4) A 2
C C5_5 -0.1519(18) 0.2361(9) 0.7565(10) 0.051(3) Uani d U P D 0.323(4) A 2
H H5_5 -0.200385 0.280421 0.775331 0.062 Uiso calc U P R 0.323(4) A 2
C C6_5 -0.017(2) 0.2432(12) 0.7183(14) 0.060(3) Uani d U P D 0.323(4) A 2
H H6_5 0.02869 0.292635 0.712589 0.072 Uiso calc U P R 0.323(4) A 2
C C1_6 0.0647(14) 0.1851(7) 0.6668(5) 0.053(2) Uani d U P D 0.677(4) A 1
C C2_6 -0.0331(14) 0.1222(7) 0.6784(5) 0.069(3) Uani d U P D 0.677(4) A 1
H H2_6 -0.0171 0.076023 0.652401 0.083 Uiso calc U P R 0.677(4) A 1
C C3_6 -0.1519(15) 0.1236(6) 0.7257(6) 0.066(3) Uani d U P D 0.677(4) A 1
H H3_6 -0.217047 0.079225 0.730623 0.079 Uiso calc U P R 0.677(4) A 1
C C4_6 -0.1777(12) 0.1880(6) 0.7657(6) 0.067(2) Uani d U P D 0.677(4) A 1
H H4_6 -0.251736 0.188377 0.802166 0.081 Uiso calc U P R 0.677(4) A 1
C C5_6 -0.0906(13) 0.2518(6) 0.7502(6) 0.077(3) Uani d U P D 0.677(4) A 1
H H5_6 -0.114867 0.299078 0.772522 0.093 Uiso calc U P R 0.677(4) A 1
C C6_6 0.0312(14) 0.2510(6) 0.7035(6) 0.067(2) Uani d U P D 0.677(4) A 1
H H6_6 0.091957 0.296373 0.696886 0.08 Uiso calc U P R 0.677(4) A 1
C C1_7 0.1107(11) 0.1668(5) 0.4862(4) 0.047(2) Uani d U P D 0.677(4) A 1
C C2_7 0.0977(10) 0.2192(5) 0.4288(4) 0.0640(19) Uani d U P D 0.677(4) A 1
H H2_7 0.156901 0.266129 0.433525 0.077 Uiso calc U P R 0.677(4) A 1
C C3_7 -0.0003(10) 0.2040(5) 0.3647(4) 0.0632(19) Uani d U P D 0.677(4) A 1
H H3_7 -0.006819 0.240597 0.326085 0.076 Uiso calc U P R 0.677(4) A 1
C C4_7 -0.0879(9) 0.1374(5) 0.3561(4) 0.0590(19) Uani d U P D 0.677(4) A 1
H H4_7 -0.153634 0.127038 0.31167 0.071 Uiso calc U P R 0.677(4) A 1
C C5_7 -0.0789(17) 0.0861(6) 0.4125(6) 0.061(2) Uani d U P D 0.677(4) A 1
H H5_7 -0.141843 0.040251 0.408058 0.073 Uiso calc U P R 0.677(4) A 1
C C6_7 0.0221(17) 0.1002(5) 0.4770(6) 0.049(2) Uani d U P D 0.677(4) A 1
H H6_7 0.029359 0.063007 0.515114 0.059 Uiso calc U P R 0.677(4) A 1
C C1_8 0.0162(19) 0.2343(9) 0.3900(7) 0.053(3) Uani d U P D 0.323(4) A 2
H H1_8 0.012901 0.27572 0.356218 0.064 Uiso calc U P R 0.323(4) A 2
C C2_8 0.0945(17) 0.2432(8) 0.4588(7) 0.047(3) Uani d U P D 0.323(4) A 2
H H2_8 0.146315 0.290459 0.472592 0.056 Uiso calc U P R 0.323(4) A 2
C C3_8 0.098(2) 0.1828(8) 0.5082(7) 0.038(3) Uani d U P D 0.323(4) A 2
C C4_8 0.013(3) 0.1161(11) 0.4900(11) 0.043(4) Uani d U P D 0.323(4) A 2
H H4_8 0.000344 0.07803 0.526146 0.052 Uiso calc U P R 0.323(4) A 2
C C5_8 -0.054(4) 0.1052(12) 0.4187(12) 0.056(4) Uani d U P D 0.323(4) A 2
H H5_8 -0.097519 0.056485 0.40352 0.067 Uiso calc U P R 0.323(4) A 2
C C6_8 -0.058(2) 0.1656(10) 0.3697(9) 0.054(3) Uani d U P D 0.323(4) A 2
H H6_8 -0.111474 0.159651 0.321769 0.065 Uiso calc U P R 0.323(4) A 2
N N1_9 0.4963(16) 0.1734(6) 0.5003(5) 0.047(2) Uani d U P D 0.677(4) A 1
C C1_9 0.4098(12) 0.0881(6) 0.6235(5) 0.0433(18) Uani d U P D 0.677(4) A 1
C C2_9 0.5320(9) 0.0668(5) 0.5801(4) 0.0424(17) Uani d U P D 0.677(4) A 1
C C6_9 0.3888(13) 0.0455(6) 0.6859(5) 0.0517(18) Uani d U P D 0.677(4) A 1
H H6_9 0.307282 0.060208 0.716162 0.062 Uiso calc U P R 0.677(4) A 1
C C5_9 0.4864(11) -0.0192(6) 0.7050(5) 0.0517(19) Uani d U P D 0.677(4) A 1
H H5_9 0.47236 -0.047703 0.748026 0.062 Uiso calc U P R 0.677(4) A 1
C C4_9 0.6035(11) -0.0404(5) 0.6598(5) 0.0521(19) Uani d U P D 0.677(4) A 1
H H4_9 0.668806 -0.084528 0.671466 0.063 Uiso calc U P R 0.677(4) A 1
C C3_9 0.6264(12) 0.0017(6) 0.5984(5) 0.0485(16) Uani d U P D 0.677(4) A 1
H H3_9 0.707248 -0.013687 0.568067 0.058 Uiso calc U P R 0.677(4) A 1
C C7_9 0.5680(13) 0.1107(6) 0.5160(5) 0.0465(18) Uani d U P D 0.677(4) A 1
H H7_9 0.64625 0.091947 0.485858 0.056 Uiso calc U P R 0.677(4) A 1
C C8_9 0.5413(16) 0.2129(6) 0.4354(6) 0.051(2) Uani d U P D 0.677(4) A 1
H H8A_9 0.44117 0.22988 0.405447 0.061 Uiso calc U P R 0.677(4) A 1
H H8B_9 0.599251 0.176579 0.405593 0.061 Uiso calc U P R 0.677(4) A 1
N N1_10 0.474(4) 0.1801(13) 0.5207(11) 0.048(4) Uani d U P D 0.323(4) A 2
C C1_10 0.380(3) 0.0939(13) 0.6423(11) 0.048(3) Uani d U P D 0.323(4) A 2
C C2_10 0.499(2) 0.0706(10) 0.5988(8) 0.046(3) Uani d U P D 0.323(4) A 2
C C6_10 0.352(3) 0.0514(14) 0.7040(12) 0.058(3) Uani d U P D 0.323(4) A 2
H H6_10 0.272297 0.067781 0.734475 0.07 Uiso calc U P R 0.323(4) A 2
C C5_10 0.442(3) -0.0153(14) 0.7212(11) 0.061(4) Uani d U P D 0.323(4) A 2
H H5_10 0.421611 -0.044794 0.762892 0.074 Uiso calc U P R 0.323(4) A 2
C C4_10 0.560(3) -0.0385(12) 0.6775(11) 0.058(4) Uani d U P D 0.323(4) A 2
H H4_10 0.621497 -0.083558 0.689905 0.07 Uiso calc U P R 0.323(4) A 2
C C3_10 0.588(3) 0.0031(13) 0.6161(11) 0.056(3) Uani d U P D 0.323(4) A 2
H H3_10 0.667901 -0.013647 0.585721 0.067 Uiso calc U P R 0.323(4) A 2
C C7_10 0.534(3) 0.1146(12) 0.5349(10) 0.045(3) Uani d U P D 0.323(4) A 2
H H7_10 0.60589 0.093211 0.502855 0.054 Uiso calc U P R 0.323(4) A 2
C C8_10 0.510(3) 0.2216(14) 0.4558(11) 0.048(4) Uani d U P D 0.323(4) A 2
H H8A_10 0.406891 0.237736 0.427961 0.058 Uiso calc U P R 0.323(4) A 2
H H8B_10 0.567246 0.186775 0.424233 0.058 Uiso calc U P R 0.323(4) A 2

loop_
_atom_site_aniso_label
_atom_site_aniso_U_11
_atom_site_aniso_U_22
_atom_site_aniso_U_33
_atom_site_aniso_U_12
_atom_site_aniso_U_13
_atom_site_aniso_U_23
Pd1A 0.031(3) 0.026(2) 0.025(4) -0.009(2) -0.002(2) 0.005(3)
Pd1B 0.034(2) 0.032(4) 0.070(7) -0.003(2) 0.000(3) -0.003(3)
Cl1A 0.066(2) 0.0627(14) 0.066(2) 0.0024(14) -0.0158(15) -0.0195(12)
Cl1B 0.041(3) 0.055(3) 0.043(2) -0.019(2) 0.0069(18) 0.007(2)
Sn1 0.0396(3) 0.0618(4) 0.0454(6) -0.0187(2) 0.0023(4) -0.0201(4)
Sn1B 0.0495(8) 0.0408(7) 0.0382(11) -0.0186(5) -0.0030(7) -0.0078(7)
C1_1 0.034(3) 0.053(3) 0.048(4) -0.010(2) 0.000(3) -0.014(3)
C2_1 0.036(3) 0.064(4) 0.061(4) 0.001(3) -0.011(3) -0.004(3)
C3_1 0.038(3) 0.055(3) 0.071(4) 0.007(3) 0.000(3) -0.003(3)
C4_1 0.047(3) 0.055(4) 0.074(5) -0.004(3) 0.000(3) -0.010(4)
C5_1 0.049(5) 0.063(4) 0.060(5) -0.010(4) -0.015(5) -0.014(3)
C6_1 0.053(5) 0.055(4) 0.048(4) -0.009(4) -0.006(4) -0.008(3)
C1_2 0.039(5) 0.045(5) 0.028(6) -0.015(4) -0.001(5) -0.006(5)
C2_2 0.036(5) 0.051(5) 0.047(7) -0.007(4) 0.001(5) 0.007(5)
C3_2 0.046(5) 0.053(6) 0.041(6) -0.008(5) 0.012(5) -0.003(5)
C4_2 0.049(5) 0.045(5) 0.052(7) -0.013(4) 0.006(6) -0.006(6)
C5_2 0.040(7) 0.054(5) 0.057(7) -0.011(4) -0.004(7) -0.019(5)
C6_2 0.041(6) 0.048(5) 0.048(7) -0.005(5) -0.005(6) -0.014(5)
N2_3 0.029(3) 0.039(3) 0.046(4) -0.008(2) -0.004(2) 0.002(2)
C11_3 0.032(4) 0.041(4) 0.045(3) -0.008(3) 0.001(3) -0.005(3)
C10_3 0.035(4) 0.046(4) 0.050(4) -0.011(3) 0.013(3) -0.009(3)
C9_3 0.031(4) 0.048(3) 0.049(4) -0.010(3) 0.010(3) -0.012(3)
C13_3 0.033(3) 0.044(3) 0.046(3) -0.010(2) -0.001(2) -0.006(2)
C12_3 0.036(3) 0.044(3) 0.043(3) -0.008(2) -0.006(2) 0.006(2)
N2_4 0.034(5) 0.033(4) 0.055(8) -0.007(4) -0.007(5) 0.000(5)
C11_4 0.030(6) 0.041(5) 0.060(8) -0.001(4) -0.001(6) -0.002(6)
C10_4 0.029(6) 0.036(5) 0.065(8) -0.002(4) 0.006(5) -0.007(6)
C9_4 0.026(5) 0.045(5) 0.049(7) -0.009(4) 0.011(5) -0.010(5)
C13_4 0.036(5) 0.051(5) 0.055(7) 0.002(4) -0.005(5) -0.003(5)
C12_4 0.038(5) 0.049(6) 0.056(7) 0.002(4) -0.004(5) 0.005(6)
C1_5 0.054(6) 0.071(6) 0.026(10) -0.022(5) -0.012(6) -0.002(6)
C2_5 0.061(7) 0.075(7) 0.033(9) -0.031(6) -0.002(7) -0.014(7)
C3_5 0.052(6) 0.064(7) 0.026(7) -0.019(6) -0.015(5) -0.001(6)
C4_5 0.044(6) 0.050(7) 0.040(6) -0.027(5) -0.016(5) 0.006(5)
C5_5 0.040(6) 0.052(6) 0.061(6) -0.025(5) 0.000(5) 0.013(6)
C6_5 0.062(8) 0.061(5) 0.059(8) -0.009(5) 0.013(6) 0.026(5)
C1_6 0.052(4) 0.070(4) 0.034(6) -0.014(3) -0.007(4) -0.010(4)
C2_6 0.067(5) 0.088(6) 0.051(7) -0.030(4) 0.002(5) -0.035(5)
C3_6 0.062(4) 0.087(7) 0.045(6) -0.015(5) -0.007(4) -0.014(5)
C4_6 0.066(6) 0.076(6) 0.059(4) 0.004(5) 0.004(4) 0.000(5)
C5_6 0.095(7) 0.061(5) 0.077(5) 0.014(4) 0.017(5) 0.008(4)
C6_6 0.086(7) 0.062(4) 0.052(5) 0.011(4) 0.008(4) 0.012(4)
C1_7 0.026(3) 0.068(4) 0.047(4) -0.010(3) 0.008(3) -0.016(3)
C2_7 0.060(4) 0.092(5) 0.039(4) -0.036(4) 0.006(3) -0.006(3)
C3_7 0.051(4) 0.095(6) 0.042(4) -0.022(4) 0.002(3) -0.008(4)
C4_7 0.038(4) 0.081(5) 0.053(4) -0.007(3) -0.018(3) -0.014(3)
C5_7 0.047(5) 0.056(5) 0.073(4) -0.002(4) -0.024(3) -0.014(4)
C6_7 0.044(4) 0.038(4) 0.063(5) 0.004(3) -0.011(4) -0.015(3)
C1_8 0.049(5) 0.074(6) 0.038(6) -0.023(6) 0.010(5) -0.002(5)
C2_8 0.045(5) 0.057(7) 0.038(6) -0.015(5) 0.009(5) -0.005(5)
C3_8 0.029(5) 0.050(6) 0.038(7) -0.006(5) 0.010(6) -0.008(5)
C4_8 0.032(6) 0.051(7) 0.046(6) -0.003(6) 0.003(5) -0.010(6)
C5_8 0.041(8) 0.053(8) 0.070(6) -0.018(6) -0.011(5) -0.010(6)
C6_8 0.041(6) 0.077(7) 0.042(5) -0.017(5) -0.010(5) -0.006(5)
N1_9 0.047(4) 0.054(3) 0.040(5) -0.024(3) 0.007(3) -0.013(4)
C1_9 0.039(4) 0.053(4) 0.039(4) -0.026(3) 0.012(3) -0.012(3)
C2_9 0.038(4) 0.056(3) 0.034(4) -0.020(3) 0.011(2) -0.016(3)
C6_9 0.055(5) 0.057(4) 0.046(5) -0.023(3) 0.021(3) -0.012(4)
C5_9 0.053(5) 0.062(4) 0.042(4) -0.022(4) 0.016(3) -0.009(4)
C4_9 0.055(5) 0.050(3) 0.053(5) -0.022(3) 0.010(3) -0.009(3)
C3_9 0.044(4) 0.054(3) 0.050(4) -0.019(3) 0.016(3) -0.017(3)
C7_9 0.046(5) 0.053(3) 0.042(4) -0.023(3) 0.015(3) -0.018(3)
C8_9 0.052(5) 0.057(4) 0.044(5) -0.029(4) 0.013(3) -0.017(4)
N1_10 0.049(8) 0.046(5) 0.049(9) -0.018(5) 0.003(7) -0.017(6)
C1_10 0.044(7) 0.051(6) 0.048(8) -0.018(5) 0.005(5) -0.015(6)
C2_10 0.041(7) 0.047(5) 0.049(7) -0.022(5) 0.004(5) -0.012(5)
C6_10 0.066(9) 0.060(6) 0.049(8) -0.020(6) 0.002(6) -0.009(6)
C5_10 0.071(10) 0.057(6) 0.055(8) -0.023(7) 0.004(6) -0.006(6)
C4_10 0.061(8) 0.057(6) 0.055(7) -0.020(6) 0.000(6) -0.008(6)
C3_10 0.052(9) 0.053(6) 0.063(8) -0.013(6) 0.006(6) -0.012(6)
C7_10 0.037(8) 0.048(5) 0.053(8) -0.016(5) 0.014(6) -0.021(6)
C8_10 0.048(9) 0.055(7) 0.042(9) -0.014(6) 0.010(7) -0.022(6)

loop_
_atom_type_symbol
_atom_type_description
_atom_type_scat_dispersion_real
_atom_type_scat_dispersion_imag
_atom_type_scat_source
C C 0.0033 0.0016 'International Tables Vol C Tables 4.2.6.8 and 6.1.1.4'
H H 0.0000 0.0000 'International Tables Vol C Tables 4.2.6.8 and 6.1.1.4'
Cl Cl 0.1484 0.1585 'International Tables Vol C Tables 4.2.6.8 and 6.1.1.4'
N N 0.0061 0.0033 'International Tables Vol C Tables 4.2.6.8 and 6.1.1.4'
Pd Pd -0.9988 1.0072 'International Tables Vol C Tables 4.2.6.8 and 6.1.1.4'
Sn Sn -0.6537 1.4246 'International Tables Vol C Tables 4.2.6.8 and 6.1.1.4'

loop_
_geom_angle_atom_site_label_1
_geom_angle_atom_site_label_2
_geom_angle_atom_site_label_3
_geom_angle_site_symmetry_1
_geom_angle_site_symmetry_3
_geom_angle
_geom_angle_publ_flag
Pd1A Pd1A N2_3 3_766 3_766 102.(3) ?
Pd1A Pd1A Cl1A 3_766 3_766 153.(3) ?
N2_3 Pd1A Cl1A 3_766 3_766 103.8(4) ?
Pd1A Pd1A N2_3 3_766 . 67.(2) ?
N2_3 Pd1A N2_3 3_766 . 169.3(4) ?
Cl1A Pd1A N2_3 3_766 . 86.9(4) ?
Pd1A Pd1A Cl1A 3_766 . 22.(2) ?
N2_3 Pd1A Cl1A 3_766 . 80.5(4) ?
Cl1A Pd1A Cl1A 3_766 . 175.7(4) ?
N2_3 Pd1A Cl1A . . 88.8(3) ?
Pd1B Pd1B N2_4 3_766 . 86.(3) ?
Pd1B Pd1B N2_4 3_766 3_766 72.(3) ?
N2_4 Pd1B N2_4 . 3_766 158.6(12) ?
Pd1B Pd1B Cl1B 3_766 . 171.(3) ?
N2_4 Pd1B Cl1B . . 89.9(10) ?
N2_4 Pd1B Cl1B 3_766 . 111.3(10) ?
Pd1A Cl1A Pd1A 3_766 . 4.3(4) ?
C1_7 Sn1 C1_1 . . 115.4(3) ?
C1_7 Sn1 C1_9 . . 112.7(4) ?
C1_1 Sn1 C1_9 . . 116.4(4) ?
C1_7 Sn1 C1_6 . . 102.5(4) ?
C1_1 Sn1 C1_6 . . 103.1(4) ?
C1_9 Sn1 C1_6 . . 104.6(4) ?
C1_5 Sn1B C1_2 . . 107.7(7) ?
C1_5 Sn1B C1_10 . . 99.5(8) ?
C1_2 Sn1B C1_10 . . 116.2(8) ?
C1_5 Sn1B C3_8 . . 103.1(8) ?
C1_2 Sn1B C3_8 . . 116.3(5) ?
C1_10 Sn1B C3_8 . . 111.6(8) ?
C2_1 C1_1 C6_1 . . 118.2(7) ?
C2_1 C1_1 Sn1 . . 122.7(5) ?
C6_1 C1_1 Sn1 . . 119.0(6) ?
C3_1 C2_1 C1_1 . . 121.6(6) ?
C3_1 C2_1 H2_1 . . 119.2 ?
C1_1 C2_1 H2_1 . . 119.2 ?
C2_1 C3_1 C4_1 . . 119.7(6) ?
C2_1 C3_1 H3_1 . . 120.1 ?
C4_1 C3_1 H3_1 . . 120.1 ?
C5_1 C4_1 C3_1 . . 119.8(7) ?
C5_1 C4_1 H4_1 . . 120.1 ?
C3_1 C4_1 H4_1 . . 120.1 ?
C4_1 C5_1 C6_1 . . 120.5(9) ?
C4_1 C5_1 H5_1 . . 119.7 ?
C6_1 C5_1 H5_1 . . 119.7 ?
C1_1 C6_1 C5_1 . . 120.2(9) ?
C1_1 C6_1 H6_1 . . 119.9 ?
C5_1 C6_1 H6_1 . . 119.9 ?
C2_2 C1_2 C6_2 . . 118.6(11) ?
C2_2 C1_2 Sn1B . . 120.7(8) ?
C6_2 C1_2 Sn1B . . 120.7(10) ?
C3_2 C2_2 C1_2 . . 121.1(10) ?
C3_2 C2_2 H2_2 . . 119.4 ?
C1_2 C2_2 H2_2 . . 119.4 ?
C4_2 C3_2 C2_2 . . 119.9(10) ?
C4_2 C3_2 H3_2 . . 120.0 ?
C2_2 C3_2 H3_2 . . 120.0 ?
C5_2 C4_2 C3_2 . . 119.6(11) ?
C5_2 C4_2 H4_2 . . 120.2 ?
C3_2 C4_2 H4_2 . . 120.2 ?
C4_2 C5_2 C6_2 . . 121.1(13) ?
C4_2 C5_2 H5_2 . . 119.4 ?
C6_2 C5_2 H5_2 . . 119.4 ?
C5_2 C6_2 C1_2 . . 119.6(13) ?
C5_2 C6_2 H6_2 . . 120.2 ?
C1_2 C6_2 H6_2 . . 120.2 ?
C11_3 N2_3 C12_3 . . 118.8(6) ?
C11_3 N2_3 Pd1A . 3_766 115.9(5) ?
C12_3 N2_3 Pd1A . 3_766 124.9(5) ?
C11_3 N2_3 Pd1A . . 123.9(5) ?
C12_3 N2_3 Pd1A . . 117.3(5) ?
Pd1A N2_3 Pd1A 3_766 . 10.7(4) ?
N2_3 C11_3 C10_3 . . 122.1(7) ?
N2_3 C11_3 H11_3 . . 119.0 ?
C10_3 C11_3 H11_3 . . 119.0 ?
C11_3 C10_3 C9_3 . . 119.0(7) ?
C11_3 C10_3 H10_3 . . 120.5 ?
C9_3 C10_3 H10_3 . . 120.5 ?
C13_3 C9_3 C10_3 . . 118.4(7) ?
C13_3 C9_3 C8_9 . . 118.2(7) ?
C10_3 C9_3 C8_9 . . 123.4(7) ?
C12_3 C13_3 C9_3 . . 119.6(5) ?
C12_3 C13_3 H13_3 . . 120.2 ?
C9_3 C13_3 H13_3 . . 120.2 ?
N2_3 C12_3 C13_3 . . 121.9(5) ?
N2_3 C12_3 H12_3 . . 119.0 ?
C13_3 C12_3 H12_3 . . 119.0 ?
C11_4 N2_4 C12_4 . . 119.7(13) ?
C11_4 N2_4 Pd1B . . 120.9(11) ?
C12_4 N2_4 Pd1B . . 119.4(10) ?
N2_4 C11_4 C10_4 . . 120.9(13) ?
N2_4 C11_4 H11_4 . . 119.6 ?
C10_4 C11_4 H11_4 . . 119.6 ?
C11_4 C10_4 C9_4 . . 120.4(13) ?
C11_4 C10_4 H10_4 . . 119.8 ?
C9_4 C10_4 H10_4 . . 119.8 ?
C10_4 C9_4 C13_4 . . 117.3(12) ?
C10_4 C9_4 C8_10 . . 119.5(15) ?
C13_4 C9_4 C8_10 . . 123.0(14) ?
C12_4 C13_4 C9_4 . . 119.7(10) ?
C12_4 C13_4 H13_4 . . 120.2 ?
C9_4 C13_4 H13_4 . . 120.2 ?
N2_4 C12_4 C13_4 . . 121.2(11) ?
N2_4 C12_4 H12_4 . . 119.4 ?
C13_4 C12_4 H12_4 . . 119.4 ?
C6_5 C1_5 C2_5 . . 119.0(14) ?
C6_5 C1_5 Sn1B . . 120.5(13) ?
C2_5 C1_5 Sn1B . . 120.2(14) ?
C3_5 C2_5 C1_5 . . 119.0(14) ?
C3_5 C2_5 H2_5 . . 120.5 ?
C1_5 C2_5 H2_5 . . 120.5 ?
C2_5 C3_5 C4_5 . . 121.8(14) ?
C2_5 C3_5 H3_5 . . 119.1 ?
C4_5 C3_5 H3_5 . . 119.1 ?
C3_5 C4_5 C5_5 . . 119.0(13) ?
C3_5 C4_5 H4_5 . . 120.5 ?
C5_5 C4_5 H4_5 . . 120.5 ?
C6_5 C5_5 C4_5 . . 119.6(13) ?
C6_5 C5_5 H5_5 . . 120.2 ?
C4_5 C5_5 H5_5 . . 120.2 ?
C5_5 C6_5 C1_5 . . 121.4(13) ?
C5_5 C6_5 H6_5 . . 119.3 ?
C1_5 C6_5 H6_5 . . 119.3 ?
C6_6 C1_6 C2_6 . . 115.7(8) ?
C6_6 C1_6 Sn1 . . 120.2(7) ?
C2_6 C1_6 Sn1 . . 124.0(7) ?
C3_6 C2_6 C1_6 . . 123.0(8) ?
C3_6 C2_6 H2_6 . . 118.5 ?
C1_6 C2_6 H2_6 . . 118.5 ?
C4_6 C3_6 C2_6 . . 120.9(9) ?
C4_6 C3_6 H3_6 . . 119.5 ?
C2_6 C3_6 H3_6 . . 119.5 ?
C5_6 C4_6 C3_6 . . 115.9(8) ?
C5_6 C4_6 H4_6 . . 122.0 ?
C3_6 C4_6 H4_6 . . 122.0 ?
C4_6 C5_6 C6_6 . . 123.4(8) ?
C4_6 C5_6 H5_6 . . 118.3 ?
C6_6 C5_6 H5_6 . . 118.3 ?
C1_6 C6_6 C5_6 . . 120.5(8) ?
C1_6 C6_6 H6_6 . . 119.8 ?
C5_6 C6_6 H6_6 . . 119.8 ?
C6_7 C1_7 C2_7 . . 117.5(7) ?
C6_7 C1_7 Sn1 . . 118.1(6) ?
C2_7 C1_7 Sn1 . . 124.4(6) ?
C3_7 C2_7 C1_7 . . 120.9(7) ?
C3_7 C2_7 H2_7 . . 119.6 ?
C1_7 C2_7 H2_7 . . 119.6 ?
C4_7 C3_7 C2_7 . . 121.2(7) ?
C4_7 C3_7 H3_7 . . 119.4 ?
C2_7 C3_7 H3_7 . . 119.4 ?
C5_7 C4_7 C3_7 . . 118.6(7) ?
C5_7 C4_7 H4_7 . . 120.7 ?
C3_7 C4_7 H4_7 . . 120.7 ?
C4_7 C5_7 C6_7 . . 120.7(8) ?
C4_7 C5_7 H5_7 . . 119.7 ?
C6_7 C5_7 H5_7 . . 119.7 ?
C1_7 C6_7 C5_7 . . 121.2(8) ?
C1_7 C6_7 H6_7 . . 119.4 ?
C5_7 C6_7 H6_7 . . 119.4 ?
C2_8 C1_8 C6_8 . . 120.3(12) ?
C2_8 C1_8 H1_8 . . 119.9 ?
C6_8 C1_8 H1_8 . . 119.9 ?
C1_8 C2_8 C3_8 . . 119.7(11) ?
C1_8 C2_8 H2_8 . . 120.2 ?
C3_8 C2_8 H2_8 . . 120.2 ?
C4_8 C3_8 C2_8 . . 120.1(12) ?
C4_8 C3_8 Sn1B . . 120.2(11) ?
C2_8 C3_8 Sn1B . . 119.7(10) ?
C3_8 C4_8 C5_8 . . 119.4(13) ?
C3_8 C4_8 H4_8 . . 120.3 ?
C5_8 C4_8 H4_8 . . 120.3 ?
C6_8 C5_8 C4_8 . . 119.5(13) ?
C6_8 C5_8 H5_8 . . 120.2 ?
C4_8 C5_8 H5_8 . . 120.2 ?
C1_8 C6_8 C5_8 . . 120.2(12) ?
C1_8 C6_8 H6_8 . . 119.9 ?
C5_8 C6_8 H6_8 . . 119.9 ?
C7_9 N1_9 C8_9 . . 116.3(8) ?
C6_9 C1_9 C2_9 . . 119.0(6) ?
C6_9 C1_9 Sn1 . . 121.7(5) ?
C2_9 C1_9 Sn1 . . 119.2(5) ?
C3_9 C2_9 C1_9 . . 119.7(6) ?
C3_9 C2_9 C7_9 . . 117.7(6) ?
C1_9 C2_9 C7_9 . . 122.6(6) ?
C1_9 C6_9 C5_9 . . 121.1(6) ?
C1_9 C6_9 H6_9 . . 119.5 ?
C5_9 C6_9 H6_9 . . 119.5 ?
C4_9 C5_9 C6_9 . . 118.7(6) ?
C4_9 C5_9 H5_9 . . 120.7 ?
C6_9 C5_9 H5_9 . . 120.7 ?
C3_9 C4_9 C5_9 . . 120.8(6) ?
C3_9 C4_9 H4_9 . . 119.6 ?
C5_9 C4_9 H4_9 . . 119.6 ?
C4_9 C3_9 C2_9 . . 120.7(6) ?
C4_9 C3_9 H3_9 . . 119.6 ?
C2_9 C3_9 H3_9 . . 119.6 ?
N1_9 C7_9 C2_9 . . 120.6(7) ?
N1_9 C7_9 H7_9 . . 119.7 ?
C2_9 C7_9 H7_9 . . 119.7 ?
N1_9 C8_9 C9_3 . . 112.4(9) ?
N1_9 C8_9 H8A_9 . . 109.1 ?
C9_3 C8_9 H8A_9 . . 109.1 ?
N1_9 C8_9 H8B_9 . . 109.1 ?
C9_3 C8_9 H8B_9 . . 109.1 ?
H8A_9 C8_9 H8B_9 . . 107.9 ?
C7_10 N1_10 C8_10 . . 120.6(17) ?
C2_10 C1_10 C6_10 . . 119.8(10) ?
C2_10 C1_10 Sn1B . . 120.7(10) ?
C6_10 C1_10 Sn1B . . 119.4(10) ?
C1_10 C2_10 C3_10 . . 120.0(10) ?
C1_10 C2_10 C7_10 . . 121.5(12) ?
C3_10 C2_10 C7_10 . . 118.5(14) ?
C1_10 C6_10 C5_10 . . 120.0(11) ?
C1_10 C6_10 H6_10 . . 120.0 ?
C5_10 C6_10 H6_10 . . 120.0 ?
C4_10 C5_10 C6_10 . . 120.0(9) ?
C4_10 C5_10 H5_10 . . 120.0 ?
C6_10 C5_10 H5_10 . . 120.0 ?
C5_10 C4_10 C3_10 . . 120.6(10) ?
C5_10 C4_10 H4_10 . . 119.7 ?
C3_10 C4_10 H4_10 . . 119.7 ?
C4_10 C3_10 C2_10 . . 119.6(9) ?
C4_10 C3_10 H3_10 . . 120.2 ?
C2_10 C3_10 H3_10 . . 120.2 ?
N1_10 C7_10 C2_10 . . 122.2(15) ?
N1_10 C7_10 H7_10 . . 118.9 ?
C2_10 C7_10 H7_10 . . 118.9 ?
N1_10 C8_10 C9_4 . . 113.(2) ?
N1_10 C8_10 H8A_10 . . 109.1 ?
C9_4 C8_10 H8A_10 . . 109.1 ?
N1_10 C8_10 H8B_10 . . 109.1 ?
C9_4 C8_10 H8B_10 . . 109.1 ?
H8A_10 C8_10 H8B_10 . . 107.8 ?

loop_
_geom_bond_atom_site_label_1
_geom_bond_atom_site_label_2
_geom_bond_site_symmetry_2
_geom_bond_distance
_geom_bond_publ_flag
Pd1A Pd1A 3_766 0.396(13) ?
Pd1A N2_3 3_766 1.956(11) ?
Pd1A Cl1A 3_766 1.984(9) ?
Pd1A N2_3 . 2.077(10) ?
Pd1A Cl1A . 2.344(8) ?
Pd1B Pd1B 3_766 0.81(5) ?
Pd1B N2_4 . 2.11(3) ?
Pd1B N2_4 3_766 2.21(3) ?
Pd1B Cl1B . 2.21(2) ?
Sn1 C1_7 . 2.154(8) ?
Sn1 C1_1 . 2.156(7) ?
Sn1 C1_9 . 2.192(9) ?
Sn1 C1_6 . 2.195(9) ?
Sn1B C1_5 . 2.132(19) ?
Sn1B C1_2 . 2.140(13) ?
Sn1B C1_10 . 2.154(19) ?
Sn1B C3_8 . 2.158(15) ?
C1_1 C2_1 . 1.383(8) ?
C1_1 C6_1 . 1.388(9) ?
C2_1 C3_1 . 1.380(8) ?
C2_1 H2_1 . 0.95 ?
C3_1 C4_1 . 1.384(8) ?
C3_1 H3_1 . 0.95 ?
C4_1 C5_1 . 1.363(10) ?
C4_1 H4_1 . 0.95 ?
C5_1 C6_1 . 1.399(9) ?
C5_1 H5_1 . 0.95 ?
C6_1 H6_1 . 0.95 ?
C1_2 C2_2 . 1.390(11) ?
C1_2 C6_2 . 1.391(12) ?
C2_2 C3_2 . 1.378(11) ?
C2_2 H2_2 . 0.95 ?
C3_2 C4_2 . 1.378(11) ?
C3_2 H3_2 . 0.95 ?
C4_2 C5_2 . 1.371(12) ?
C4_2 H4_2 . 0.95 ?
C5_2 C6_2 . 1.388(12) ?
C5_2 H5_2 . 0.95 ?
C6_2 H6_2 . 0.95 ?
N2_3 C11_3 . 1.338(8) ?
N2_3 C12_3 . 1.345(7) ?
C11_3 C10_3 . 1.385(8) ?
C11_3 H11_3 . 0.95 ?
C10_3 C9_3 . 1.386(9) ?
C10_3 H10_3 . 0.95 ?
C9_3 C13_3 . 1.381(8) ?
C9_3 C8_9 . 1.531(14) ?
C13_3 C12_3 . 1.375(7) ?
C13_3 H13_3 . 0.95 ?
C12_3 H12_3 . 0.95 ?
N2_4 C11_4 . 1.328(13) ?
N2_4 C12_4 . 1.344(12) ?
C11_4 C10_4 . 1.375(12) ?
C11_4 H11_4 . 0.95 ?
C10_4 C9_4 . 1.380(12) ?
C10_4 H10_4 . 0.95 ?
C9_4 C13_4 . 1.384(12) ?
C9_4 C8_10 . 1.49(3) ?
C13_4 C12_4 . 1.374(11) ?
C13_4 H13_4 . 0.95 ?
C12_4 H12_4 . 0.95 ?
C1_5 C6_5 . 1.385(13) ?
C1_5 C2_5 . 1.398(13) ?
C2_5 C3_5 . 1.380(12) ?
C2_5 H2_5 . 0.95 ?
C3_5 C4_5 . 1.380(12) ?
C3_5 H3_5 . 0.95 ?
C4_5 C5_5 . 1.391(11) ?
C4_5 H4_5 . 0.95 ?
C5_5 C6_5 . 1.377(12) ?
C5_5 H5_5 . 0.95 ?
C6_5 H6_5 . 0.95 ?
C1_6 C6_6 . 1.370(9) ?
C1_6 C2_6 . 1.389(9) ?
C2_6 C3_6 . 1.373(9) ?
C2_6 H2_6 . 0.95 ?
C3_6 C4_6 . 1.368(10) ?
C3_6 H3_6 . 0.95 ?
C4_6 C5_6 . 1.368(10) ?
C4_6 H4_6 . 0.95 ?
C5_6 C6_6 . 1.384(9) ?
C5_6 H5_6 . 0.95 ?
C6_6 H6_6 . 0.95 ?
C1_7 C6_7 . 1.371(8) ?
C1_7 C2_7 . 1.390(9) ?
C2_7 C3_7 . 1.385(8) ?
C2_7 H2_7 . 0.95 ?
C3_7 C4_7 . 1.367(9) ?
C3_7 H3_7 . 0.95 ?
C4_7 C5_7 . 1.365(9) ?
C4_7 H4_7 . 0.95 ?
C5_7 C6_7 . 1.400(9) ?
C5_7 H5_7 . 0.95 ?
C6_7 H6_7 . 0.95 ?
C1_8 C2_8 . 1.368(11) ?
C1_8 C6_8 . 1.377(12) ?
C1_8 H1_8 . 0.95 ?
C2_8 C3_8 . 1.387(12) ?
C2_8 H2_8 . 0.95 ?
C3_8 C4_8 . 1.379(12) ?
C4_8 C5_8 . 1.383(12) ?
C4_8 H4_8 . 0.95 ?
C5_8 C6_8 . 1.382(13) ?
C5_8 H5_8 . 0.95 ?
C6_8 H6_8 . 0.95 ?
N1_9 C7_9 . 1.260(9) ?
N1_9 C8_9 . 1.456(8) ?
C1_9 C6_9 . 1.390(8) ?
C1_9 C2_9 . 1.397(8) ?
C2_9 C3_9 . 1.396(8) ?
C2_9 C7_9 . 1.459(8) ?
C6_9 C5_9 . 1.406(9) ?
C6_9 H6_9 . 0.95 ?
C5_9 C4_9 . 1.385(8) ?
C5_9 H5_9 . 0.95 ?
C4_9 C3_9 . 1.372(8) ?
C4_9 H4_9 . 0.95 ?
C3_9 H3_9 . 0.95 ?
C7_9 H7_9 . 0.95 ?
C8_9 H8A_9 . 0.99 ?
C8_9 H8B_9 . 0.99 ?
N1_10 C7_10 . 1.262(14) ?
N1_10 C8_10 . 1.450(15) ?
C1_10 C2_10 . 1.387(12) ?
C1_10 C6_10 . 1.391(12) ?
C2_10 C3_10 . 1.405(11) ?
C2_10 C7_10 . 1.454(14) ?
C6_10 C5_10 . 1.394(12) ?
C6_10 H6_10 . 0.95 ?
C5_10 C4_10 . 1.381(12) ?
C5_10 H5_10 . 0.95 ?
C4_10 C3_10 . 1.381(11) ?
C4_10 H4_10 . 0.95 ?
C3_10 H3_10 . 0.95 ?
C7_10 H7_10 . 0.95 ?
C8_10 H8A_10 . 0.99 ?
C8_10 H8B_10 . 0.99 ?

loop_
_geom_torsion_atom_site_label_1
_geom_torsion_atom_site_label_2
_geom_torsion_atom_site_label_3
_geom_torsion_atom_site_label_4
_geom_torsion_site_symmetry_1
_geom_torsion_site_symmetry_2
_geom_torsion_site_symmetry_3
_geom_torsion_site_symmetry_4
_geom_torsion
_geom_torsion_publ_flag
C6_1 C1_1 C2_1 C3_1 . . . . 0.4(10) ?
Sn1 C1_1 C2_1 C3_1 . . . . -177.3(5) ?
C1_1 C2_1 C3_1 C4_1 . . . . -1.1(9) ?
C2_1 C3_1 C4_1 C5_1 . . . . 1.4(11) ?
C3_1 C4_1 C5_1 C6_1 . . . . -1.0(14) ?
C2_1 C1_1 C6_1 C5_1 . . . . 0.0(12) ?
Sn1 C1_1 C6_1 C5_1 . . . . 177.8(7) ?
C4_1 C5_1 C6_1 C1_1 . . . . 0.3(14) ?
C6_2 C1_2 C2_2 C3_2 . . . . 0.1(16) ?
Sn1B C1_2 C2_2 C3_2 . . . . 179.2(9) ?
C1_2 C2_2 C3_2 C4_2 . . . . 0.6(14) ?
C2_2 C3_2 C4_2 C5_2 . . . . 0.(2) ?
C3_2 C4_2 C5_2 C6_2 . . . . -1.(3) ?
C4_2 C5_2 C6_2 C1_2 . . . . 2.(4) ?
C2_2 C1_2 C6_2 C5_2 . . . . -1.(3) ?
Sn1B C1_2 C6_2 C5_2 . . . . 179.6(17) ?
C12_3 N2_3 C11_3 C10_3 . . . . 2.4(9) ?
Pd1A N2_3 C11_3 C10_3 3_766 . . . 175.0(6) ?
Pd1A N2_3 C11_3 C10_3 . . . . -176.8(6) ?
N2_3 C11_3 C10_3 C9_3 . . . . -0.2(10) ?
C11_3 C10_3 C9_3 C13_3 . . . . -3.4(10) ?
C11_3 C10_3 C9_3 C8_9 . . . . 177.4(7) ?
C10_3 C9_3 C13_3 C12_3 . . . . 4.8(10) ?
C8_9 C9_3 C13_3 C12_3 . . . . -176.0(7) ?
C11_3 N2_3 C12_3 C13_3 . . . . -1.0(10) ?
Pd1A N2_3 C12_3 C13_3 3_766 . . . -172.8(6) ?
Pd1A N2_3 C12_3 C13_3 . . . . 178.3(6) ?
C9_3 C13_3 C12_3 N2_3 . . . . -2.7(9) ?
C12_4 N2_4 C11_4 C10_4 . . . . 4.9(16) ?
Pd1B N2_4 C11_4 C10_4 . . . . -175.6(13) ?
Pd1B N2_4 C11_4 C10_4 3_766 . . . -155.4(12) ?
N2_4 C11_4 C10_4 C9_4 . . . . 3.3(16) ?
C11_4 C10_4 C9_4 C13_4 . . . . -9.(2) ?
C11_4 C10_4 C9_4 C8_10 . . . . 175.9(14) ?
C10_4 C9_4 C13_4 C12_4 . . . . 7.(2) ?
C8_10 C9_4 C13_4 C12_4 . . . . -178.3(14) ?
C11_4 N2_4 C12_4 C13_4 . . . . -7.(2) ?
Pd1B N2_4 C12_4 C13_4 . . . . 173.4(12) ?
Pd1B N2_4 C12_4 C13_4 3_766 . . . 149.5(13) ?
C9_4 C13_4 C12_4 N2_4 . . . . 1.(2) ?
C6_5 C1_5 C2_5 C3_5 . . . . 2.0(18) ?
Sn1B C1_5 C2_5 C3_5 . . . . -171.6(16) ?
C1_5 C2_5 C3_5 C4_5 . . . . 1.7(17) ?
C2_5 C3_5 C4_5 C5_5 . . . . -3.(2) ?
C3_5 C4_5 C5_5 C6_5 . . . . 1.(3) ?
C4_5 C5_5 C6_5 C1_5 . . . . 2.(3) ?
C2_5 C1_5 C6_5 C5_5 . . . . -4.(3) ?
Sn1B C1_5 C6_5 C5_5 . . . . 169.5(18) ?
C6_6 C1_6 C2_6 C3_6 . . . . -2.6(12) ?
Sn1 C1_6 C2_6 C3_6 . . . . -178.5(9) ?
C1_6 C2_6 C3_6 C4_6 . . . . -1.5(13) ?
C2_6 C3_6 C4_6 C5_6 . . . . 6.4(15) ?
C3_6 C4_6 C5_6 C6_6 . . . . -7.5(16) ?
C2_6 C1_6 C6_6 C5_6 . . . . 1.6(15) ?
Sn1 C1_6 C6_6 C5_6 . . . . 177.7(9) ?
C4_6 C5_6 C6_6 C1_6 . . . . 3.6(17) ?
C6_7 C1_7 C2_7 C3_7 . . . . -0.5(11) ?
Sn1 C1_7 C2_7 C3_7 . . . . -177.6(6) ?
C1_7 C2_7 C3_7 C4_7 . . . . 0.4(11) ?
C2_7 C3_7 C4_7 C5_7 . . . . 0.9(14) ?
C3_7 C4_7 C5_7 C6_7 . . . . -2.1(19) ?
C2_7 C1_7 C6_7 C5_7 . . . . -0.7(16) ?
Sn1 C1_7 C6_7 C5_7 . . . . 176.6(10) ?
C4_7 C5_7 C6_7 C1_7 . . . . 2.(2) ?
C6_8 C1_8 C2_8 C3_8 . . . . -0.6(16) ?
C1_8 C2_8 C3_8 C4_8 . . . . -4.6(17) ?
C1_8 C2_8 C3_8 Sn1B . . . . 176.2(11) ?
C2_8 C3_8 C4_8 C5_8 . . . . 10.(3) ?
Sn1B C3_8 C4_8 C5_8 . . . . -171.(2) ?
C3_8 C4_8 C5_8 C6_8 . . . . -10.(4) ?
C2_8 C1_8 C6_8 C5_8 . . . . 0.(3) ?
C4_8 C5_8 C6_8 C1_8 . . . . 5.(4) ?
C6_9 C1_9 C2_9 C3_9 . . . . 2.4(12) ?
Sn1 C1_9 C2_9 C3_9 . . . . -175.8(8) ?
C6_9 C1_9 C2_9 C7_9 . . . . -176.6(8) ?
Sn1 C1_9 C2_9 C7_9 . . . . 5.2(9) ?
C2_9 C1_9 C6_9 C5_9 . . . . -1.2(15) ?
Sn1 C1_9 C6_9 C5_9 . . . . 177.0(9) ?
C1_9 C6_9 C5_9 C4_9 . . . . -0.7(16) ?
C6_9 C5_9 C4_9 C3_9 . . . . 1.3(15) ?
C5_9 C4_9 C3_9 C2_9 . . . . 0.0(15) ?
C1_9 C2_9 C3_9 C4_9 . . . . -1.9(14) ?
C7_9 C2_9 C3_9 C4_9 . . . . 177.2(9) ?
C8_9 N1_9 C7_9 C2_9 . . . . 179.8(9) ?
C3_9 C2_9 C7_9 N1_9 . . . . -174.1(13) ?
C1_9 C2_9 C7_9 N1_9 . . . . 5.0(13) ?
C7_9 N1_9 C8_9 C9_3 . . . . -105.0(12) ?
C13_3 C9_3 C8_9 N1_9 . . . . -164.5(8) ?
C10_3 C9_3 C8_9 N1_9 . . . . 14.7(13) ?
C6_10 C1_10 C2_10 C3_10 . . . . 2.(3) ?
Sn1B C1_10 C2_10 C3_10 . . . . -177.4(19) ?
C6_10 C1_10 C2_10 C7_10 . . . . -178.2(18) ?
Sn1B C1_10 C2_10 C7_10 . . . . 3.(2) ?
C2_10 C1_10 C6_10 C5_10 . . . . -1.(3) ?
Sn1B C1_10 C6_10 C5_10 . . . . 178.(2) ?
C1_10 C6_10 C5_10 C4_10 . . . . 1.(4) ?
C6_10 C5_10 C4_10 C3_10 . . . . -1.(4) ?
C5_10 C4_10 C3_10 C2_10 . . . . 1.(4) ?
C1_10 C2_10 C3_10 C4_10 . . . . -2.(3) ?
C7_10 C2_10 C3_10 C4_10 . . . . 178.3(18) ?
C8_10 N1_10 C7_10 C2_10 . . . . -179.(2) ?
C1_10 C2_10 C7_10 N1_10 . . . . 8.(3) ?
C3_10 C2_10 C7_10 N1_10 . . . . -171.(3) ?
C7_10 N1_10 C8_10 C9_4 . . . . -111.(3) ?
C10_4 C9_4 C8_10 N1_10 . . . . 64.(2) ?
C13_4 C9_4 C8_10 N1_10 . . . . -110.(2) ?
